data_7058050
loop_
_publ_author_name
'Saxena, Priya'
'Thomas, Jisha Mary'
'Sivasankar, Chinnappan'
'Thirupathi, Natesan'

_publ_section_title
;
 Syntheses and structural aspects of six-membered palladacyclic complexes
 derived from N,N&#x2032;,N&#x2032;&#x2032;-triarylguanidines with N- or
 S-thiocyanate ligands
;
_journal_issue 5
_journal_name_full 'New Journal of Chemistry'
_journal_page_first 2307
_journal_paper_doi 10.1039/C8NJ04167A
_journal_volume 43
_journal_year 2019
_chemical_formula_moiety 'C52 H56 N8 Pd2 S2'
_chemical_formula_sum 'C52 H56 N8 Pd2 S2'
_chemical_formula_weight 1069.96
_space_group_crystal_system monoclinic
_space_group_IT_number 14
_space_group_name_Hall '-P 2ybc'
_space_group_name_H-M_alt 'P 1 21/c 1'
_symmetry_space_group_name_Hall '-P 2ybc'
_symmetry_space_group_name_H-M 'P 1 21/c 1'
_atom_sites_solution_hydrogens geom
_audit_creation_method SHELXL-2016/6
_audit_update_record
;
2018-04-20 deposited with the CCDC.
2018-12-14 downloaded from the CCDC.
;
_cell_angle_alpha 90
_cell_angle_beta 91.424(4)
_cell_angle_gamma 90
_cell_formula_units_Z 2
_cell_length_a 11.6247(5)
_cell_length_b 14.8522(5)
_cell_length_c 14.4971(6)
_cell_measurement_reflns_used 5119
_cell_measurement_temperature 298(2)
_cell_measurement_theta_max 26.37
_cell_measurement_theta_min 3.08
_cell_volume 2502.19(17)
_computing_cell_refinement 'CrysAlisPro, Oxford Diffraction Ltd.'
_computing_data_collection 'CrysAlisPro, Oxford Diffraction Ltd.'
_computing_data_reduction 'CrysAlisPro, Oxford Diffraction Ltd.'
_computing_molecular_graphics 'OLEX 2-2.1'
_computing_publication_material 'WINGX V1.80.01'
_computing_structure_refinement 'SHELXL-2016/6 (Sheldrick, 2016)'
_computing_structure_solution SIR-92
_diffrn_ambient_temperature 298(2)
_diffrn_detector_area_resol_mean 0.3703
_diffrn_measured_fraction_theta_full 0.998
_diffrn_measured_fraction_theta_max 0.999
_diffrn_measurement_device_type 'Sapphire-3 CCD detector'
_diffrn_measurement_method 'OMEGA SCAN'
_diffrn_radiation_type MoK\a
_diffrn_radiation_wavelength 0.71073
_diffrn_reflns_av_R_equivalents 0.0287
_diffrn_reflns_av_unetI/netI 0.0312
_diffrn_reflns_Laue_measured_fraction_full 0.998
_diffrn_reflns_Laue_measured_fraction_max 0.999
_diffrn_reflns_limit_h_max 14
_diffrn_reflns_limit_h_min -14
_diffrn_reflns_limit_k_max 18
_diffrn_reflns_limit_k_min -18
_diffrn_reflns_limit_l_max 18
_diffrn_reflns_limit_l_min -18
_diffrn_reflns_number 19401
_diffrn_reflns_point_group_measured_fraction_full 0.998
_diffrn_reflns_point_group_measured_fraction_max 0.999
_diffrn_reflns_theta_full 25.242
_diffrn_reflns_theta_max 26.373
_diffrn_reflns_theta_min 3.082
_exptl_absorpt_coefficient_mu 0.845
_exptl_absorpt_correction_T_max 0.8492
_exptl_absorpt_correction_T_min 0.8359
_exptl_absorpt_correction_type empirical
_exptl_absorpt_process_details 'CrysAlisPro 1.171.34.40 (2006)'
_exptl_crystal_colour Yellow
_exptl_crystal_density_diffrn 1.420
_exptl_crystal_density_method 'not measured'
_exptl_crystal_description Irregualr
_exptl_crystal_F_000 1096
_exptl_crystal_size_max 0.220
_exptl_crystal_size_mid 0.220
_exptl_crystal_size_min 0.200
_refine_diff_density_max 1.058
_refine_diff_density_min -0.345
_refine_diff_density_rms 0.077
_refine_ls_extinction_method none
_refine_ls_goodness_of_fit_ref 1.212
_refine_ls_hydrogen_treatment constr
_refine_ls_matrix_type fullcycle
_refine_ls_number_parameters 291
_refine_ls_number_reflns 5119
_refine_ls_number_restraints 0
_refine_ls_restrained_S_all 1.212
_refine_ls_R_factor_all 0.0799
_refine_ls_R_factor_gt 0.0603
_refine_ls_shift/su_max 0.002
_refine_ls_shift/su_mean 0.001
_refine_ls_structure_factor_coef Fsqd
_refine_ls_weighting_details 'w=1/[\s^2^(Fo^2^)+(0.0630P)^2^+1.6509P] where P=(Fo^2^+2Fc^2^)/3'
_refine_ls_weighting_scheme calc
_refine_ls_wR_factor_gt 0.1410
_refine_ls_wR_factor_ref 0.1497
_reflns_Friedel_coverage 0.000
_reflns_number_gt 4063
_reflns_number_total 5119
_reflns_threshold_expression 'I > 2\s(I)'
_cod_data_source_file c8nj04167a2.cif
_cod_data_source_block 4
_cod_depositor_comments
;
The following automatic conversions were performed:

'_exptl_absorpt_correction_type' value 'EMPIRICAL' changed to
'empirical' according to
/home/data/users/saulius/crontab/automatic-downloads/rss-feeds/RSC/lib/dictionaries/cif_core.dic
dictionary named 'cif_core.dic' version 2.4.2 from 2011-04-26.

Automatic conversion script
Id: cif_fix_values 4973 2017-02-22 13:04:09Z antanas 

 Adding full bibliography for 7058049--7058061.cif.
;
_cod_original_cell_volume 2502.20(17)
_cod_database_code 7058050
_shelx_shelxl_version_number 2016/6
_shelx_space_group_comment
;
The symmetry employed for this shelxl refinement is uniquely defined
by the following loop, which should always be used as a source of
symmetry information in preference to the above space-group names.
They are only intended as comments.
;
_shelx_estimated_absorpt_t_min 0.836
_shelx_estimated_absorpt_t_max 0.849

loop_
_space_group_symop_operation_xyz
'x, y, z'
'-x, y+1/2, -z+1/2'
'-x, -y, -z'
'x, -y-1/2, z-1/2'

loop_
_atom_site_label
_atom_site_type_symbol
_atom_site_fract_x
_atom_site_fract_y
_atom_site_fract_z
_atom_site_U_iso_or_equiv
_atom_site_adp_type
_atom_site_occupancy
_atom_site_site_symmetry_order
_atom_site_calc_flag
_atom_site_refinement_flags_posn
_atom_site_refinement_flags_adp
_atom_site_refinement_flags_occupancy
Pd1 Pd 0.16876(3) 0.50656(2) 0.36238(3) 0.05360(13) Uani 1 1 d . . .
S1 S 0.04863(12) 0.38182(8) 0.37891(10) 0.0656(3) Uani 1 1 d . . .
N1 N 0.2892(3) 0.6065(3) 0.3497(3) 0.0632(11) Uani 1 1 d . . .
N2 N 0.4811(4) 0.6501(3) 0.3411(4) 0.0958(18) Uani 1 1 d . . .
H2 H 0.465762 0.697575 0.372341 0.115 Uiso 1 1 calc R U .
N3 N 0.4250(4) 0.5122(3) 0.2852(4) 0.0840(16) Uani 1 1 d . . .
H3 H 0.495544 0.495245 0.291508 0.101 Uiso 1 1 calc R U .
N4 N 0.0903(4) 0.5728(3) 0.4727(3) 0.0638(11) Uani 1 1 d . . .
C1 C 0.3956(5) 0.5898(4) 0.3262(4) 0.0734(15) Uani 1 1 d . . .
C2 C 0.2630(4) 0.6942(3) 0.3843(4) 0.0674(14) Uani 1 1 d . . .
C3 C 0.2848(5) 0.7155(4) 0.4763(5) 0.0813(17) Uani 1 1 d . . .
C4 C 0.2533(6) 0.8023(5) 0.5042(5) 0.093(2) Uani 1 1 d . . .
H4 H 0.269538 0.818708 0.565092 0.111 Uiso 1 1 calc R U .
C5 C 0.2014(6) 0.8631(5) 0.4490(8) 0.103(3) Uani 1 1 d . . .
C6 C 0.1827(5) 0.8403(4) 0.3573(6) 0.095(2) Uani 1 1 d . . .
H6 H 0.149326 0.882178 0.317114 0.114 Uiso 1 1 calc R U .
C7 C 0.2129(5) 0.7564(4) 0.3243(5) 0.0771(16) Uani 1 1 d . . .
C8 C 0.3386(10) 0.6500(7) 0.5379(8) 0.094(3) Uiso 0.62 1 d . . P
C8' C 0.2022(16) 0.7421(12) 0.2377(14) 0.094(5) Uiso 0.38 1 d . . P
C9 C 0.1681(8) 0.9541(5) 0.4845(8) 0.156(4) Uani 1 1 d . . .
H9A H 0.085875 0.960139 0.481268 0.234 Uiso 1 1 calc R U .
H9B H 0.202456 0.999956 0.447589 0.234 Uiso 1 1 calc R U .
H9C H 0.194611 0.960261 0.547434 0.234 Uiso 1 1 calc R U .
C10 C 0.5958(5) 0.6401(4) 0.3082(5) 0.0771(16) Uani 1 1 d . . .
C11 C 0.6769(6) 0.5934(5) 0.3626(5) 0.097(2) Uani 1 1 d . . .
C12 C 0.7883(6) 0.5852(5) 0.3301(6) 0.102(2) Uani 1 1 d . . .
H12 H 0.841772 0.551475 0.364038 0.122 Uiso 1 1 calc R U .
C13 C 0.8212(5) 0.6248(4) 0.2506(5) 0.0811(17) Uani 1 1 d . . .
C14 C 0.7396(5) 0.6724(5) 0.1995(4) 0.0859(18) Uani 1 1 d . . .
H14 H 0.761004 0.699963 0.144924 0.103 Uiso 1 1 calc R U .
C15 C 0.6282(5) 0.6799(4) 0.2271(5) 0.0810(17) Uani 1 1 d . . .
C16 C 0.5420(10) 0.7290(7) 0.1714(8) 0.116(3) Uiso 0.74 1 d . . P
C16' C 0.640(3) 0.560(2) 0.445(2) 0.108(9) Uiso 0.26 1 d . . P
C17 C 0.9449(5) 0.6219(6) 0.2210(6) 0.125(3) Uani 1 1 d . . .
H17A H 0.995095 0.629083 0.274108 0.188 Uiso 1 1 calc R U .
H17B H 0.958255 0.669629 0.178002 0.188 Uiso 1 1 calc R U .
H17C H 0.959907 0.565000 0.192243 0.188 Uiso 1 1 calc R U .
C18 C 0.3498(5) 0.4556(3) 0.2325(4) 0.0665(14) Uani 1 1 d . . .
C19 C 0.2354(4) 0.4453(3) 0.2532(3) 0.0562(11) Uani 1 1 d . . .
C20 C 0.1673(5) 0.3927(3) 0.1931(3) 0.0600(12) Uani 1 1 d . . .
H20 H 0.089101 0.387368 0.204192 0.072 Uiso 1 1 calc R U .
C21 C 0.2111(5) 0.3488(3) 0.1189(4) 0.0682(14) Uani 1 1 d . . .
C22 C 0.3261(6) 0.3582(4) 0.1011(4) 0.0760(16) Uani 1 1 d . . .
H22 H 0.356330 0.327933 0.051058 0.091 Uiso 1 1 calc R U .
C23 C 0.3980(5) 0.4113(4) 0.1556(5) 0.0840(18) Uani 1 1 d . . .
C24 C 0.1324(6) 0.2954(5) 0.0561(5) 0.099(2) Uani 1 1 d . . .
H24A H 0.090148 0.335641 0.015992 0.149 Uiso 1 1 calc R U .
H24B H 0.079689 0.261482 0.092276 0.149 Uiso 1 1 calc R U .
H24C H 0.177132 0.254988 0.019734 0.149 Uiso 1 1 calc R U .
C25 C 0.5226(6) 0.4216(6) 0.1350(7) 0.133(3) Uani 1 1 d . . .
H25A H 0.544842 0.375529 0.092596 0.200 Uiso 1 1 calc R U .
H25B H 0.567634 0.416158 0.191169 0.200 Uiso 1 1 calc R U .
H25C H 0.535365 0.479694 0.108139 0.200 Uiso 1 1 calc R U .
C26 C -0.0322(4) 0.4080(3) 0.4674(4) 0.0534(11) Uani 1 1 d . . .

loop_
_atom_site_aniso_label
_atom_site_aniso_U_11
_atom_site_aniso_U_22
_atom_site_aniso_U_33
_atom_site_aniso_U_23
_atom_site_aniso_U_13
_atom_site_aniso_U_12
Pd1 0.0484(2) 0.0498(2) 0.0629(2) -0.00332(16) 0.00927(17) -0.00287(15)
S1 0.0761(9) 0.0540(7) 0.0676(8) -0.0102(6) 0.0220(7) -0.0115(6)
N1 0.047(2) 0.056(2) 0.087(3) -0.012(2) 0.022(2) -0.0071(18)
N2 0.057(3) 0.079(3) 0.153(5) -0.040(3) 0.034(3) -0.017(2)
N3 0.048(3) 0.069(3) 0.136(5) -0.020(3) 0.018(3) 0.003(2)
N4 0.066(3) 0.054(2) 0.071(3) -0.008(2) 0.017(2) -0.015(2)
C1 0.059(3) 0.064(3) 0.098(4) -0.006(3) 0.015(3) -0.003(3)
C2 0.047(3) 0.058(3) 0.099(4) -0.012(3) 0.028(3) -0.012(2)
C3 0.069(4) 0.077(4) 0.099(5) -0.023(3) 0.015(3) -0.021(3)
C4 0.076(4) 0.088(4) 0.114(5) -0.035(4) 0.021(4) -0.025(4)
C5 0.057(4) 0.075(4) 0.178(8) -0.035(5) 0.041(5) -0.011(3)
C6 0.060(4) 0.068(4) 0.159(7) 0.007(4) 0.027(4) 0.005(3)
C7 0.054(3) 0.071(3) 0.108(5) 0.002(3) 0.028(3) 0.000(3)
C9 0.122(7) 0.090(5) 0.259(12) -0.065(7) 0.055(8) 0.006(5)
C10 0.055(3) 0.069(3) 0.108(5) -0.014(3) 0.015(3) -0.013(3)
C11 0.078(5) 0.090(4) 0.123(6) 0.019(4) 0.014(4) -0.009(4)
C12 0.062(4) 0.099(5) 0.143(7) 0.034(5) -0.011(4) 0.000(3)
C13 0.048(3) 0.088(4) 0.108(5) 0.009(4) 0.007(3) 0.001(3)
C14 0.059(4) 0.118(5) 0.081(4) 0.007(4) 0.004(3) 0.004(3)
C15 0.054(3) 0.097(4) 0.091(4) -0.008(4) -0.013(3) 0.009(3)
C17 0.048(4) 0.165(7) 0.163(8) 0.037(6) 0.010(4) 0.007(4)
C18 0.055(3) 0.059(3) 0.086(4) -0.003(3) 0.017(3) 0.004(2)
C19 0.059(3) 0.047(2) 0.064(3) 0.004(2) 0.014(2) 0.007(2)
C20 0.058(3) 0.061(3) 0.061(3) 0.003(2) 0.008(2) -0.003(2)
C21 0.082(4) 0.062(3) 0.061(3) 0.002(3) 0.009(3) 0.004(3)
C22 0.095(5) 0.067(3) 0.066(3) -0.007(3) 0.021(3) 0.013(3)
C23 0.070(4) 0.072(3) 0.111(5) -0.002(3) 0.034(4) 0.014(3)
C24 0.110(6) 0.104(5) 0.085(4) -0.022(4) 0.014(4) -0.010(4)
C25 0.087(5) 0.128(6) 0.189(9) -0.047(6) 0.071(5) -0.006(5)
C26 0.058(3) 0.043(2) 0.060(3) -0.004(2) 0.002(2) -0.007(2)

loop_
_atom_type_symbol
_atom_type_description
_atom_type_scat_dispersion_real
_atom_type_scat_dispersion_imag
_atom_type_scat_source
C C 0.0033 0.0016 'International Tables Vol C Tables 4.2.6.8 and 6.1.1.4'
H H 0.0000 0.0000 'International Tables Vol C Tables 4.2.6.8 and 6.1.1.4'
N N 0.0061 0.0033 'International Tables Vol C Tables 4.2.6.8 and 6.1.1.4'
S S 0.1246 0.1234 'International Tables Vol C Tables 4.2.6.8 and 6.1.1.4'
Pd Pd -0.9988 1.0072 'International Tables Vol C Tables 4.2.6.8 and 6.1.1.4'

loop_
_geom_angle_atom_site_label_1
_geom_angle_atom_site_label_2
_geom_angle_atom_site_label_3
_geom_angle
_geom_angle_site_symmetry_1
C19 Pd1 N1 88.85(18) .
C19 Pd1 N4 176.77(19) .
N1 Pd1 N4 92.26(15) .
C19 Pd1 S1 87.97(14) .
N1 Pd1 S1 173.68(12) .
N4 Pd1 S1 91.21(11) .
C26 S1 Pd1 104.24(16) .
C1 N1 C2 118.2(4) .
C1 N1 Pd1 122.4(3) .
C2 N1 Pd1 118.4(3) .
C1 N2 C10 124.4(5) .
C1 N2 H2 117.8 .
C10 N2 H2 117.8 .
C1 N3 C18 125.8(5) .
C1 N3 H3 117.1 .
C18 N3 H3 117.1 .
C26 N4 Pd1 164.6(4) 3_566
N1 C1 N3 121.8(5) .
N1 C1 N2 121.8(5) .
N3 C1 N2 116.4(5) .
C3 C2 C7 121.0(5) .
C3 C2 N1 120.6(5) .
C7 C2 N1 118.4(5) .
C2 C3 C4 116.4(7) .
C2 C3 C8 120.3(7) .
C4 C3 C8 123.3(7) .
C5 C4 C3 124.3(7) .
C5 C4 H4 117.9 .
C3 C4 H4 117.9 .
C4 C5 C6 117.8(6) .
C4 C5 C9 121.2(9) .
C6 C5 C9 121.0(9) .
C7 C6 C5 121.2(7) .
C7 C6 H6 119.4 .
C5 C6 H6 119.4 .
C8' C7 C6 118.1(11) .
C8' C7 C2 122.4(10) .
C6 C7 C2 119.3(7) .
C5 C9 H9A 109.5 .
C5 C9 H9B 109.5 .
H9A C9 H9B 109.5 .
C5 C9 H9C 109.5 .
H9A C9 H9C 109.5 .
H9B C9 H9C 109.5 .
C15 C10 C11 120.0(5) .
C15 C10 N2 121.0(6) .
C11 C10 N2 118.9(6) .
C16' C11 C12 125.1(15) .
C16' C11 C10 116.8(14) .
C12 C11 C10 118.2(6) .
C13 C12 C11 122.2(6) .
C13 C12 H12 118.9 .
C11 C12 H12 118.9 .
C12 C13 C14 118.2(6) .
C12 C13 C17 121.2(6) .
C14 C13 C17 120.5(6) .
C15 C14 C13 121.7(6) .
C15 C14 H14 119.1 .
C13 C14 H14 119.1 .
C14 C15 C10 119.7(6) .
C14 C15 C16 121.2(7) .
C10 C15 C16 119.1(7) .
C13 C17 H17A 109.5 .
C13 C17 H17B 109.5 .
H17A C17 H17B 109.5 .
C13 C17 H17C 109.5 .
H17A C17 H17C 109.5 .
H17B C17 H17C 109.5 .
C19 C18 C23 121.4(5) .
C19 C18 N3 122.2(5) .
C23 C18 N3 116.4(5) .
C18 C19 C20 117.4(5) .
C18 C19 Pd1 121.1(4) .
C20 C19 Pd1 121.5(4) .
C21 C20 C19 122.6(5) .
C21 C20 H20 118.7 .
C19 C20 H20 118.7 .
C20 C21 C22 118.9(5) .
C20 C21 C24 119.7(5) .
C22 C21 C24 121.3(5) .
C21 C22 C23 121.8(5) .
C21 C22 H22 119.1 .
C23 C22 H22 119.1 .
C22 C23 C18 117.8(5) .
C22 C23 C25 121.3(6) .
C18 C23 C25 120.9(6) .
C21 C24 H24A 109.5 .
C21 C24 H24B 109.5 .
H24A C24 H24B 109.5 .
C21 C24 H24C 109.5 .
H24A C24 H24C 109.5 .
H24B C24 H24C 109.5 .
C23 C25 H25A 109.5 .
C23 C25 H25B 109.5 .
H25A C25 H25B 109.5 .
C23 C25 H25C 109.5 .
H25A C25 H25C 109.5 .
H25B C25 H25C 109.5 .
N4 C26 S1 178.2(5) 3_566

loop_
_geom_bond_atom_site_label_1
_geom_bond_atom_site_label_2
_geom_bond_distance
_geom_bond_site_symmetry_2
Pd1 C19 1.999(5) .
Pd1 N1 2.052(4) .
Pd1 N4 2.105(4) .
Pd1 S1 2.3359(12) .
S1 C26 1.655(5) .
N1 C1 1.315(6) .
N1 C2 1.431(6) .
N2 C1 1.350(7) .
N2 C10 1.435(7) .
N2 H2 0.8600 .
N3 C1 1.345(7) .
N3 C18 1.422(7) .
N3 H3 0.8600 .
N4 C26 1.149(6) 3_566
C2 C3 1.387(8) .
C2 C7 1.388(8) .
C3 C4 1.403(9) .
C3 C8 1.451(12) .
C4 C5 1.341(10) .
C4 H4 0.9300 .
C5 C6 1.384(10) .
C5 C9 1.500(9) .
C6 C7 1.383(9) .
C6 H6 0.9300 .
C7 C8' 1.276(19) .
C9 H9A 0.9600 .
C9 H9B 0.9600 .
C9 H9C 0.9600 .
C10 C15 1.376(8) .
C10 C11 1.398(9) .
C11 C16' 1.36(3) .
C11 C12 1.393(9) .
C12 C13 1.358(9) .
C12 H12 0.9300 .
C13 C14 1.383(8) .
C13 C17 1.511(8) .
C14 C15 1.370(8) .
C14 H14 0.9300 .
C15 C16 1.465(12) .
C17 H17A 0.9600 .
C17 H17B 0.9600 .
C17 H17C 0.9600 .
C18 C19 1.379(7) .
C18 C23 1.421(8) .
C19 C20 1.400(7) .
C20 C21 1.367(7) .
C20 H20 0.9300 .
C21 C22 1.374(8) .
C21 C24 1.502(8) .
C22 C23 1.384(9) .
C22 H22 0.9300 .
C23 C25 1.493(9) .
C24 H24A 0.9600 .
C24 H24B 0.9600 .
C24 H24C 0.9600 .
C25 H25A 0.9600 .
C25 H25B 0.9600 .
C25 H25C 0.9600 .

loop_
_geom_torsion_atom_site_label_1
_geom_torsion_atom_site_label_2
_geom_torsion_atom_site_label_3
_geom_torsion_atom_site_label_4
_geom_torsion
C2 N1 C1 N3 -173.8(6)
Pd1 N1 C1 N3 18.3(8)
C2 N1 C1 N2 5.6(9)
Pd1 N1 C1 N2 -162.3(5)
C18 N3 C1 N1 24.6(10)
C18 N3 C1 N2 -154.8(6)
C10 N2 C1 N1 -173.0(6)
C10 N2 C1 N3 6.5(10)
C1 N1 C2 C3 -82.5(7)
Pd1 N1 C2 C3 85.9(5)
C1 N1 C2 C7 99.0(6)
Pd1 N1 C2 C7 -92.6(5)
C7 C2 C3 C4 0.1(8)
N1 C2 C3 C4 -178.4(5)
C7 C2 C3 C8 -179.2(7)
N1 C2 C3 C8 2.3(9)
C2 C3 C4 C5 2.1(9)
C8 C3 C4 C5 -178.6(8)
C3 C4 C5 C6 -3.3(10)
C3 C4 C5 C9 178.7(6)
C4 C5 C6 C7 2.2(9)
C9 C5 C6 C7 -179.7(6)
C5 C6 C7 C8' -174.4(11)
C5 C6 C7 C2 -0.2(9)
C3 C2 C7 C8' 172.9(11)
N1 C2 C7 C8' -8.6(13)
C3 C2 C7 C6 -1.0(8)
N1 C2 C7 C6 177.5(5)
C1 N2 C10 C15 95.9(8)
C1 N2 C10 C11 -87.8(8)
C15 C10 C11 C16' 176.2(15)
N2 C10 C11 C16' -0.1(16)
C15 C10 C11 C12 -3.0(10)
N2 C10 C11 C12 -179.3(6)
C16' C11 C12 C13 -175.5(16)
C10 C11 C12 C13 3.6(11)
C11 C12 C13 C14 -2.0(11)
C11 C12 C13 C17 174.5(7)
C12 C13 C14 C15 -0.2(10)
C17 C13 C14 C15 -176.7(7)
C13 C14 C15 C10 0.7(10)
C13 C14 C15 C16 -178.8(7)
C11 C10 C15 C14 0.9(10)
N2 C10 C15 C14 177.2(6)
C11 C10 C15 C16 -179.5(7)
N2 C10 C15 C16 -3.3(10)
C1 N3 C18 C19 -34.1(9)
C1 N3 C18 C23 144.5(6)
C23 C18 C19 C20 -2.8(8)
N3 C18 C19 C20 175.8(5)
C23 C18 C19 Pd1 179.3(4)
N3 C18 C19 Pd1 -2.1(7)
C18 C19 C20 C21 3.2(7)
Pd1 C19 C20 C21 -178.9(4)
C19 C20 C21 C22 -1.5(8)
C19 C20 C21 C24 -178.5(5)
C20 C21 C22 C23 -0.7(9)
C24 C21 C22 C23 176.3(6)
C21 C22 C23 C18 1.0(9)
C21 C22 C23 C25 -179.4(7)
C19 C18 C23 C22 0.8(9)
N3 C18 C23 C22 -177.9(5)
C19 C18 C23 C25 -178.8(6)
N3 C18 C23 C25 2.6(9)
